data_1503074
loop_
_publ_author_name
'Nishimoto, Yoshihiro'
'Ueda, Hiroki'
'Inamoto, Yoshihiro'
'Yasuda, Makoto'
'Baba, Akio'

_publ_section_title
;
 Regioselective carboindation of simple alkenes with indium tribromide and
 ketene silyl acetals.
;
_journal_issue 15
_journal_name_full 'Organic letters'
_journal_page_first 3390
_journal_page_last 3393
_journal_paper_doi 10.1021/ol1012108
_journal_volume 12
_journal_year 2010
_chemical_formula_moiety 'C13 H25 Br2 In O2 '
_chemical_formula_sum 'C13 H25 Br2 In O2'
_chemical_formula_weight 487.97
_space_group_IT_number 2
_symmetry_cell_setting triclinic
_symmetry_Int_Tables_number 2
_symmetry_space_group_name_Hall '-P 1'
_symmetry_space_group_name_H-M 'P -1'
_atom_sites_solution_hydrogens geom
_atom_sites_solution_primary direct
_atom_sites_solution_secondary difmap
_audit_creation_method SHELXL-97
_cell_angle_alpha 108.628(2)
_cell_angle_beta 94.419(2)
_cell_angle_gamma 101.340(2)
_cell_formula_units_Z 2
_cell_length_a 6.8758(4)
_cell_length_b 10.8208(7)
_cell_length_c 12.6521(6)
_cell_measurement_reflns_used 9115
_cell_measurement_temperature 123(2)
_cell_measurement_theta_max 30.5
_cell_measurement_theta_min 3.1
_cell_volume 864.64(9)
_computing_structure_refinement 'SHELXL-97 (Sheldrick, 1997)'
_computing_structure_solution 'SHELXS-97 (Sheldrick, 1990)'
_diffrn_ambient_temperature 123(2)
_diffrn_detector_area_resol_mean 10.00
_diffrn_measured_fraction_theta_full 0.998
_diffrn_measured_fraction_theta_max 0.998
_diffrn_measurement_device_type 'Rigaku RAXIS-RAPID'
_diffrn_measurement_method \w
_diffrn_radiation_monochromator graphite
_diffrn_radiation_source 'fine-focus sealed tube'
_diffrn_radiation_type MoK\a
_diffrn_radiation_wavelength 0.71075
_diffrn_reflns_av_R_equivalents 0.1599
_diffrn_reflns_av_sigmaI/netI 0.1296
_diffrn_reflns_limit_h_max 7
_diffrn_reflns_limit_h_min -8
_diffrn_reflns_limit_k_max 12
_diffrn_reflns_limit_k_min -12
_diffrn_reflns_limit_l_max 15
_diffrn_reflns_limit_l_min -14
_diffrn_reflns_number 5183
_diffrn_reflns_theta_full 25.00
_diffrn_reflns_theta_max 25.00
_diffrn_reflns_theta_min 3.06
_exptl_absorpt_coefficient_mu 5.982
_exptl_absorpt_correction_T_max 0.3808
_exptl_absorpt_correction_T_min 0.1539
_exptl_absorpt_correction_type refdelf
_exptl_absorpt_process_details refdelf_exptl_absorpt_process_details
_exptl_crystal_colour colorless
_exptl_crystal_density_diffrn 1.874
_exptl_crystal_density_method 'not measured'
_exptl_crystal_description prism
_exptl_crystal_F_000 476
_exptl_crystal_size_max 0.50
_exptl_crystal_size_mid 0.40
_exptl_crystal_size_min 0.20
_refine_diff_density_max 5.565
_refine_diff_density_min -2.926
_refine_diff_density_rms 0.398
_refine_ls_extinction_method none
_refine_ls_goodness_of_fit_ref 1.065
_refine_ls_hydrogen_treatment constr
_refine_ls_matrix_type full
_refine_ls_number_parameters 164
_refine_ls_number_reflns 3047
_refine_ls_number_restraints 0
_refine_ls_restrained_S_all 1.065
_refine_ls_R_factor_all 0.0852
_refine_ls_R_factor_gt 0.0794
_refine_ls_shift/su_max 0.000
_refine_ls_shift/su_mean 0.000
_refine_ls_structure_factor_coef Fsqd
_refine_ls_weighting_details 'calc w=1/[\s^2^(Fo^2^)+(0.1250P)^2^+0.0610P] where P=(Fo^2^+2Fc^2^)/3'
_refine_ls_weighting_scheme calc
_refine_ls_wR_factor_gt 0.1762
_refine_ls_wR_factor_ref 0.1805
_reflns_number_gt 2734
_reflns_number_total 3047
_reflns_threshold_expression >2sigma(I)
_cod_data_source_file ol1012108_si_002.cif
_cod_data_source_block 3aa
_cod_original_cell_volume 864.65(9)
_cod_original_formula_sum 'C13 H25 Br2 In O2 '
_cod_database_code 1503074

loop_
_symmetry_equiv_pos_as_xyz
'x, y, z'
'-x, -y, -z'

loop_
_atom_site_label
_atom_site_type_symbol
_atom_site_fract_x
_atom_site_fract_y
_atom_site_fract_z
_atom_site_U_iso_or_equiv
_atom_site_adp_type
_atom_site_occupancy
_atom_site_symmetry_multiplicity
_atom_site_calc_flag
_atom_site_refinement_flags
In1 In 0.21753(6) 0.17158(4) 0.03530(4) 0.0134(2) Uani 1 1 d .
Br1 Br 0.16916(8) -0.12249(6) -0.02226(6) 0.0181(3) Uani 1 1 d .
Br2 Br 0.29790(9) 0.16310(8) -0.15485(6) 0.0237(3) Uani 1 1 d .
O1 O 0.2354(7) 0.4037(5) 0.0845(4) 0.0211(11) Uani 1 1 d .
O2 O 0.2884(6) 0.6086(5) 0.2052(4) 0.0163(10) Uani 1 1 d .
C1 C 0.3222(8) 0.4895(6) 0.1733(5) 0.0108(13) Uani 1 1 d .
C2 C 0.4770(9) 0.4679(7) 0.2558(5) 0.0144(13) Uani 1 1 d .
C3 C 0.3843(8) 0.3411(7) 0.2857(5) 0.0137(13) Uani 1 1 d .
H1 H 0.4719 0.3470 0.3548 0.016 Uiso 1 1 calc R
C4 C 0.1739(8) 0.3474(7) 0.3202(5) 0.0134(13) Uani 1 1 d .
H2 H 0.1846 0.4360 0.3783 0.016 Uiso 1 1 calc R
H3 H 0.0826 0.3417 0.2535 0.016 Uiso 1 1 calc R
C5 C 0.0782(9) 0.2394(7) 0.3657(6) 0.0164(14) Uani 1 1 d .
H4 H 0.1742 0.2364 0.4268 0.020 Uiso 1 1 calc R
H5 H 0.0473 0.1509 0.3047 0.020 Uiso 1 1 calc R
C6 C -0.1140(9) 0.2667(8) 0.4110(6) 0.0225(15) Uani 1 1 d .
H6 H -0.2073 0.2715 0.3496 0.027 Uiso 1 1 calc R
H7 H -0.0811 0.3555 0.4716 0.027 Uiso 1 1 calc R
C7 C -0.2217(9) 0.1623(7) 0.4575(6) 0.0230(16) Uani 1 1 d .
H8 H -0.3558 0.1787 0.4709 0.028 Uiso 1 1 calc R
H9 H -0.2420 0.0723 0.3994 0.028 Uiso 1 1 calc R
C8 C -0.1127(10) 0.1614(8) 0.5659(6) 0.0241(16) Uani 1 1 d .
H10 H -0.0768 0.2535 0.6216 0.029 Uiso 1 1 calc R
H11 H 0.0133 0.1323 0.5507 0.029 Uiso 1 1 calc R
C9 C -0.2397(11) 0.0681(8) 0.6155(7) 0.0299(17) Uani 1 1 d .
H12 H -0.3197 0.1179 0.6667 0.036 Uiso 1 1 calc R
H13 H -0.1519 0.0329 0.6573 0.036 Uiso 1 1 calc R
H14 H -0.3293 -0.0064 0.5544 0.036 Uiso 1 1 calc R
C10 C 0.5431(10) 0.5909(8) 0.3630(6) 0.0257(16) Uani 1 1 d .
H15 H 0.6598 0.6525 0.3533 0.031 Uiso 1 1 calc R
H16 H 0.5789 0.5628 0.4268 0.031 Uiso 1 1 calc R
H17 H 0.4329 0.6364 0.3778 0.031 Uiso 1 1 calc R
C11 C 0.6620(9) 0.4537(8) 0.1947(7) 0.0238(16) Uani 1 1 d .
H18 H 0.6504 0.3590 0.1512 0.029 Uiso 1 1 calc R
H19 H 0.7841 0.4875 0.2506 0.029 Uiso 1 1 calc R
H20 H 0.6687 0.5055 0.1437 0.029 Uiso 1 1 calc R
C12 C 0.3841(9) 0.2066(7) 0.1971(5) 0.0135(13) Uani 1 1 d .
H21 H 0.3267 0.1337 0.2250 0.016 Uiso 1 1 calc R
H22 H 0.5245 0.2025 0.1876 0.016 Uiso 1 1 calc R
C13 C 0.1542(11) 0.6380(8) 0.1270(6) 0.0247(16) Uani 1 1 d .
H23 H 0.0558 0.5555 0.0815 0.030 Uiso 1 1 calc R
H24 H 0.2319 0.6741 0.0773 0.030 Uiso 1 1 calc R
H25 H 0.0843 0.7041 0.1693 0.030 Uiso 1 1 calc R

loop_
_atom_site_aniso_label
_atom_site_aniso_U_11
_atom_site_aniso_U_22
_atom_site_aniso_U_33
_atom_site_aniso_U_23
_atom_site_aniso_U_13
_atom_site_aniso_U_12
In1 0.0137(3) 0.0173(4) 0.0102(4) 0.0057(3) 0.0049(2) 0.0029(2)
Br1 0.0134(4) 0.0175(4) 0.0266(5) 0.0091(4) 0.0085(3) 0.0058(3)
Br2 0.0266(4) 0.0325(5) 0.0143(5) 0.0111(4) 0.0107(3) 0.0042(3)
O1 0.025(2) 0.022(3) 0.016(3) 0.009(2) -0.0044(18) 0.004(2)
O2 0.022(2) 0.015(2) 0.013(3) 0.006(2) 0.0018(17) 0.0053(18)
C1 0.008(3) 0.016(3) 0.012(3) 0.010(3) 0.006(2) 0.000(2)
C2 0.017(3) 0.021(4) 0.007(3) 0.007(3) -0.001(2) 0.003(3)
C3 0.015(3) 0.021(4) 0.008(3) 0.007(3) 0.003(2) 0.006(3)
C4 0.014(3) 0.019(3) 0.008(3) 0.004(3) 0.005(2) 0.003(2)
C5 0.015(3) 0.023(4) 0.014(4) 0.008(3) 0.007(2) 0.007(3)
C6 0.018(3) 0.031(4) 0.025(4) 0.016(3) 0.010(3) 0.006(3)
C7 0.013(3) 0.030(4) 0.027(4) 0.013(4) 0.011(3) -0.001(3)
C8 0.022(3) 0.031(4) 0.021(4) 0.010(3) 0.015(3) 0.000(3)
C9 0.031(4) 0.033(4) 0.026(4) 0.013(4) 0.013(3) 0.002(3)
C10 0.019(3) 0.031(4) 0.025(4) 0.011(4) -0.002(3) 0.001(3)
C11 0.011(3) 0.033(4) 0.031(4) 0.016(4) 0.009(3) 0.004(3)
C12 0.018(3) 0.020(4) 0.006(3) 0.006(3) 0.009(2) 0.007(3)
C13 0.034(4) 0.026(4) 0.020(4) 0.014(3) 0.006(3) 0.013(3)

loop_
_atom_type_symbol
_atom_type_description
_atom_type_scat_dispersion_real
_atom_type_scat_dispersion_imag
_atom_type_scat_source
C C 0.0033 0.0016 'International Tables Vol C Tables 4.2.6.8 and 6.1.1.4'
H H 0.0000 0.0000 'International Tables Vol C Tables 4.2.6.8 and 6.1.1.4'
Br Br -0.2901 2.4595 'International Tables Vol C Tables 4.2.6.8 and 6.1.1.4'
In In -0.7276 1.3100 'International Tables Vol C Tables 4.2.6.8 and 6.1.1.4'
O O 0.0106 0.0060 'International Tables Vol C Tables 4.2.6.8 and 6.1.1.4'

loop_
_geom_angle_atom_site_label_1
_geom_angle_atom_site_label_2
_geom_angle_atom_site_label_3
_geom_angle
_geom_angle_site_symmetry_1
_geom_angle_site_symmetry_3
C12 In1 O1 90.0(2) . .
C12 In1 Br2 136.40(15) . .
O1 In1 Br2 89.88(12) . .
C12 In1 Br1 116.31(15) . 2
O1 In1 Br1 90.66(12) . 2
Br2 In1 Br1 107.28(2) . 2
C12 In1 Br1 90.45(17) . .
O1 In1 Br1 176.34(12) . .
Br2 In1 Br1 92.30(3) . .
Br1 In1 Br1 85.89(2) 2 .
In1 Br1 In1 94.11(2) 2 .
C1 O1 In1 125.2(4) . .
C1 O2 C13 116.9(5) . .
O1 C1 O2 121.3(5) . .
O1 C1 C2 124.3(6) . .
O2 C1 C2 114.4(5) . .
C10 C2 C1 111.0(5) . .
C10 C2 C11 107.4(5) . .
C1 C2 C11 105.4(5) . .
C10 C2 C3 110.2(5) . .
C1 C2 C3 109.4(5) . .
C11 C2 C3 113.4(5) . .
C12 C3 C4 112.3(5) . .
C12 C3 C2 115.2(5) . .
C4 C3 C2 110.7(5) . .
C12 C3 H1 106.0 . .
C4 C3 H1 106.0 . .
C2 C3 H1 106.0 . .
C5 C4 C3 116.0(5) . .
C5 C4 H2 108.3 . .
C3 C4 H2 108.3 . .
C5 C4 H3 108.3 . .
C3 C4 H3 108.3 . .
H2 C4 H3 107.4 . .
C4 C5 C6 111.1(5) . .
C4 C5 H4 109.4 . .
C6 C5 H4 109.4 . .
C4 C5 H5 109.4 . .
C6 C5 H5 109.4 . .
H4 C5 H5 108.0 . .
C5 C6 C7 114.7(6) . .
C5 C6 H6 108.6 . .
C7 C6 H6 108.6 . .
C5 C6 H7 108.6 . .
C7 C6 H7 108.6 . .
H6 C6 H7 107.6 . .
C8 C7 C6 114.8(6) . .
C8 C7 H8 108.6 . .
C6 C7 H8 108.6 . .
C8 C7 H9 108.6 . .
C6 C7 H9 108.6 . .
H8 C7 H9 107.6 . .
C7 C8 C9 112.0(6) . .
C7 C8 H10 109.2 . .
C9 C8 H10 109.2 . .
C7 C8 H11 109.2 . .
C9 C8 H11 109.2 . .
H10 C8 H11 107.9 . .
C8 C9 H12 109.5 . .
C8 C9 H13 109.5 . .
H12 C9 H13 109.5 . .
C8 C9 H14 109.5 . .
H12 C9 H14 109.5 . .
H13 C9 H14 109.5 . .
C2 C10 H15 109.5 . .
C2 C10 H16 109.5 . .
H15 C10 H16 109.5 . .
C2 C10 H17 109.5 . .
H15 C10 H17 109.5 . .
H16 C10 H17 109.5 . .
C2 C11 H18 109.5 . .
C2 C11 H19 109.5 . .
H18 C11 H19 109.5 . .
C2 C11 H20 109.5 . .
H18 C11 H20 109.5 . .
H19 C11 H20 109.5 . .
C3 C12 In1 114.0(4) . .
C3 C12 H21 108.8 . .
In1 C12 H21 108.8 . .
C3 C12 H22 108.8 . .
In1 C12 H22 108.8 . .
H21 C12 H22 107.6 . .
O2 C13 H23 109.5 . .
O2 C13 H24 109.5 . .
H23 C13 H24 109.5 . .
O2 C13 H25 109.5 . .
H23 C13 H25 109.5 . .
H24 C13 H25 109.5 . .

loop_
_geom_bond_atom_site_label_1
_geom_bond_atom_site_label_2
_geom_bond_distance
_geom_bond_site_symmetry_2
In1 C12 2.149(6) .
In1 O1 2.362(5) .
In1 Br2 2.4870(8) .
In1 Br1 2.5884(6) 2
In1 Br1 2.9720(8) .
Br1 In1 2.5884(6) 2
O1 C1 1.221(8) .
O2 C1 1.295(8) .
O2 C13 1.451(8) .
C1 C2 1.536(7) .
C2 C10 1.528(10) .
C2 C11 1.546(8) .
C2 C3 1.568(9) .
C3 C12 1.527(9) .
C3 C4 1.551(7) .
C3 H1 1.0000 .
C4 C5 1.521(8) .
C4 H2 0.9900 .
C4 H3 0.9900 .
C5 C6 1.525(8) .
C5 H4 0.9900 .
C5 H5 0.9900 .
C6 C7 1.528(9) .
C6 H6 0.9900 .
C6 H7 0.9900 .
C7 C8 1.515(10) .
C7 H8 0.9900 .
C7 H9 0.9900 .
C8 C9 1.522(9) .
C8 H10 0.9900 .
C8 H11 0.9900 .
C9 H12 0.9800 .
C9 H13 0.9800 .
C9 H14 0.9800 .
C10 H15 0.9800 .
C10 H16 0.9800 .
C10 H17 0.9800 .
C11 H18 0.9800 .
C11 H19 0.9800 .
C11 H20 0.9800 .
C12 H21 0.9900 .
C12 H22 0.9900 .
C13 H23 0.9800 .
C13 H24 0.9800 .
C13 H25 0.9800 .

loop_
_cod_changelog_entry_id
_cod_changelog_entry_author
_cod_changelog_entry_date
_cod_changelog_entry_text
1 'Vaitkus, Antanas' 2023-12-08T18:30:00+02:00
;
 Changed the data item '_exptl_absorpt_correction_type' value from
 'refdelf_exptl_absorpt_process_details' to 'refdelf'. Removed the
 '_exptl_absorpt_process_details' data item.
;
